data_7045702
loop_
_publ_author_name
'Dong, Shunxi'
'Wang, Long'
'Wang, Tongdao'
'Daniliuc, Constantin G.'
'Brinkk\"otter, Melanie'
'Eckert, Hellmut'
'Kehr, Gerald'
'Erker, Gerhard'

_publ_section_title
;
 Formation and reactions of active five-membered phosphane/borane
 frustrated Lewis pair ring systems.
;
_journal_issue 13
_journal_name_full 'Dalton transactions (Cambridge, England : 2003)'
_journal_page_first 4449
_journal_page_last 4454
_journal_paper_doi 10.1039/c8dt00672e
_journal_volume 47
_journal_year 2018
_chemical_formula_sum 'C40 H43 B F5 O P'
_chemical_formula_weight 676.52
_space_group_crystal_system triclinic
_space_group_IT_number 2
_space_group_name_Hall '-P 1'
_space_group_name_H-M_alt 'P -1'
_symmetry_space_group_name_Hall '-P 1'
_symmetry_space_group_name_H-M 'P -1'
_atom_sites_solution_hydrogens geom
_audit_update_record
;
2017-12-18 deposited with the CCDC.
2018-02-21 downloaded from the CCDC.
;
_cell_angle_alpha 80.247(4)
_cell_angle_beta 71.021(4)
_cell_angle_gamma 87.949(4)
_cell_formula_units_Z 2
_cell_length_a 11.3401(14)
_cell_length_b 12.3804(15)
_cell_length_c 13.2251(16)
_cell_measurement_reflns_used 4017
_cell_measurement_temperature 100.(2)
_cell_measurement_theta_max 24.7038
_cell_measurement_theta_min 2.5030
_cell_volume 1730.1(4)
_computing_cell_refinement 'SAINT V8.34A (Bruker AXS Inc., 2013)'
_computing_data_collection
;

APEX2 v.2014.1-1 (Bruker AXS Inc., 2014)


;
_computing_data_reduction 'SAINT V8.34A (Bruker AXS Inc., 2013)'
_computing_molecular_graphics 'XP (Sheldrick, 2014)'
_computing_publication_material 'SHELXL-2014 (Sheldrick, 2014)'
_computing_structure_refinement 'SHELXL-2014 (Sheldrick, 2014)'
_computing_structure_solution 'SHELXL-2014 (Sheldrick, 2014)'
_diffrn_ambient_temperature 100.(2)
_diffrn_detector_area_resol_mean 10.4167
_diffrn_measured_fraction_theta_full 0.990
_diffrn_measured_fraction_theta_max 0.990
_diffrn_measurement_device_type 'Bruker D8 Venture PHOTON 100 CMOS'
_diffrn_measurement_method 'omega and phi scans'
_diffrn_radiation_monochromator 'MX mirror'
_diffrn_radiation_type 'Mo K\a'
_diffrn_radiation_wavelength 0.71073
_diffrn_reflns_av_R_equivalents 0.0999
_diffrn_reflns_av_unetI/netI 0.0872
_diffrn_reflns_limit_h_max 13
_diffrn_reflns_limit_h_min -13
_diffrn_reflns_limit_k_max 14
_diffrn_reflns_limit_k_min -14
_diffrn_reflns_limit_l_max 15
_diffrn_reflns_limit_l_min -15
_diffrn_reflns_number 23118
_diffrn_reflns_theta_full 25.42
_diffrn_reflns_theta_max 25.42
_diffrn_reflns_theta_min 2.50
_diffrn_source 'Mo ImS'
_diffrn_source_type 'micro focus tube'
_exptl_absorpt_coefficient_mu 0.138
_exptl_absorpt_correction_T_max 0.99
_exptl_absorpt_correction_T_min 0.89
_exptl_absorpt_correction_type multi-scan
_exptl_absorpt_process_details
;
Bruker AXS (2014). SADABS, Version 2014/2, Bruker AXS Inc., Madison, Wisconsin,
USA.
;
_exptl_crystal_colour colourless
_exptl_crystal_density_diffrn 1.299
_exptl_crystal_density_method 'not measured'
_exptl_crystal_description plate
_exptl_crystal_F_000 712
_exptl_crystal_size_max 0.254
_exptl_crystal_size_mid 0.214
_exptl_crystal_size_min 0.076
_refine_diff_density_max 0.474
_refine_diff_density_min -0.349
_refine_ls_extinction_method none
_refine_ls_goodness_of_fit_ref 1.007
_refine_ls_hydrogen_treatment constr
_refine_ls_matrix_type full
_refine_ls_number_parameters 440
_refine_ls_number_reflns 6310
_refine_ls_number_restraints 0
_refine_ls_restrained_S_all 1.007
_refine_ls_R_factor_all 0.1006
_refine_ls_R_factor_gt 0.0532
_refine_ls_shift/su_max 0.000
_refine_ls_shift/su_mean 0.000
_refine_ls_structure_factor_coef Fsqd
_refine_ls_weighting_details 'w=1/[\s^2^(Fo^2^)+(0.0334P)^2^+0.9862P] where P=(Fo^2^+2Fc^2^)/3'
_refine_ls_weighting_scheme calc
_refine_ls_wR_factor_gt 0.0950
_refine_ls_wR_factor_ref 0.1091
_reflns_number_gt 4168
_reflns_number_total 6310
_reflns_threshold_expression 'I > 2\s(I)'
_cod_data_source_file c8dt00672e2.cif
_cod_data_source_block erk8718
_cod_depositor_comments 'Adding full bibliography for 7045699--7045710.cif.'
_cod_database_code 7045702

loop_
_space_group_symop_operation_xyz
'x, y, z'
'-x, -y, -z'

loop_
_atom_site_type_symbol
_atom_site_label
_atom_site_fract_x
_atom_site_fract_y
_atom_site_fract_z
_atom_site_U_iso_or_equiv
_atom_site_adp_type
_atom_site_calc_flag
_atom_site_refinement_flags_adp
_atom_site_refinement_flags_posn
_atom_site_occupancy
P P1 0.82971(6) 0.72186(5) 0.43391(5) 0.01362(17) Uani d . . 1
B B1 0.6760(3) 0.6115(2) 0.6110(2) 0.0163(7) Uani d . . 1
O O1 0.74640(16) 0.66878(14) 0.66794(13) 0.0174(4) Uani d . . 1
C C1 0.8829(2) 0.58325(19) 0.4685(2) 0.0169(6) Uani d . . 1
H H1A 0.9054 0.5454 0.4048 0.02 Uiso calc U R 1
H H1B 0.9572 0.5865 0.4918 0.02 Uiso calc U R 1
C C2 0.7738(2) 0.5209(2) 0.5624(2) 0.0182(6) Uani d . . 1
H H2A 0.805 0.48 0.6192 0.022 Uiso calc U R 1
H H2B 0.7332 0.4682 0.5349 0.022 Uiso calc U R 1
C C3 0.6656(2) 0.6949(2) 0.50245(19) 0.0140(6) Uani d . . 1
H H3 0.6205 0.7632 0.5219 0.017 Uiso calc U R 1
C C4 0.6086(2) 0.6382(2) 0.4340(2) 0.0201(6) Uani d . . 1
H H4A 0.6606 0.5767 0.4092 0.03 Uiso calc U R 1
H H4B 0.6044 0.6908 0.371 0.03 Uiso calc U R 1
H H4C 0.5244 0.6108 0.478 0.03 Uiso calc U R 1
C C5 0.7338(2) 0.7762(2) 0.6774(2) 0.0171(6) Uani d . . 1
C C6 0.8021(2) 0.8522(2) 0.5968(2) 0.0181(6) Uani d . . 1
H H6 0.7937 0.9267 0.6066 0.022 Uiso calc U R 1
C C7 0.8916(2) 0.8264(2) 0.4912(2) 0.0172(6) Uani d . . 1
H H7 0.9007 0.8958 0.4378 0.021 Uiso calc U R 1
C C11 0.8642(2) 0.7737(2) 0.2897(2) 0.0145(6) Uani d . . 1
C C12 0.9501(2) 0.7266(2) 0.2058(2) 0.0158(6) Uani d . . 1
C C13 0.9456(2) 0.7555(2) 0.1004(2) 0.0192(6) Uani d . . 1
H H13 1.0023 0.7224 0.0445 0.023 Uiso calc U R 1
C C14 0.8618(3) 0.8306(2) 0.0735(2) 0.0204(6) Uani d . . 1
C C15 0.7880(2) 0.8846(2) 0.1558(2) 0.0196(6) Uani d . . 1
H H15 0.7355 0.941 0.1382 0.023 Uiso calc U R 1
C C16 0.7878(2) 0.8596(2) 0.2618(2) 0.0156(6) Uani d . . 1
C C17 1.0547(2) 0.6512(2) 0.2210(2) 0.0184(6) Uani d . . 1
H H17 1.051 0.6438 0.2984 0.022 Uiso calc U R 1
C C18 1.0411(3) 0.5361(2) 0.1975(2) 0.0266(7) Uani d . . 1
H H18A 0.9583 0.5054 0.2415 0.04 Uiso calc U R 1
H H18B 1.1051 0.4889 0.2156 0.04 Uiso calc U R 1
H H18C 1.0513 0.5403 0.1205 0.04 Uiso calc U R 1
C C19 1.1823(3) 0.7015(3) 0.1499(2) 0.0296(7) Uani d . . 1
H H19A 1.1908 0.7046 0.0733 0.044 Uiso calc U R 1
H H19B 1.2483 0.6563 0.1669 0.044 Uiso calc U R 1
H H19C 1.1894 0.7758 0.164 0.044 Uiso calc U R 1
C C20 0.8480(3) 0.8564(2) -0.0388(2) 0.0278(7) Uani d . . 1
H H20 0.7573 0.8466 -0.0279 0.033 Uiso calc U R 1
C C21 0.9157(3) 0.7803(2) -0.1148(2) 0.0296(7) Uani d . . 1
H H21A 1.0058 0.7894 -0.1311 0.044 Uiso calc U R 1
H H21B 0.8951 0.7974 -0.1821 0.044 Uiso calc U R 1
H H21C 0.8903 0.7044 -0.0807 0.044 Uiso calc U R 1
C C22 0.8809(3) 0.9759(2) -0.0887(2) 0.0361(8) Uani d . . 1
H H22A 0.8306 1.023 -0.039 0.054 Uiso calc U R 1
H H22B 0.8637 0.992 -0.1576 0.054 Uiso calc U R 1
H H22C 0.9696 0.9896 -0.1015 0.054 Uiso calc U R 1
C C23 0.7106(2) 0.9326(2) 0.3410(2) 0.0186(6) Uani d . . 1
H H23 0.7155 0.9023 0.4146 0.022 Uiso calc U R 1
C C24 0.7678(3) 1.0485(2) 0.3081(2) 0.0284(7) Uani d . . 1
H H24A 0.8549 1.0455 0.3063 0.043 Uiso calc U R 1
H H24B 0.721 1.0942 0.3609 0.043 Uiso calc U R 1
H H24C 0.7642 1.0801 0.2361 0.043 Uiso calc U R 1
C C25 0.5731(3) 0.9362(2) 0.3492(2) 0.0304(7) Uani d . . 1
H H25A 0.5657 0.9653 0.2778 0.046 Uiso calc U R 1
H H25B 0.5288 0.9836 0.4012 0.046 Uiso calc U R 1
H H25C 0.5364 0.862 0.3737 0.046 Uiso calc U R 1
C C31 0.5365(2) 0.5699(2) 0.6951(2) 0.0161(6) Uani d . . 1
C C32 0.4386(2) 0.6410(2) 0.7275(2) 0.0189(6) Uani d . . 1
F F32 0.45449(13) 0.74949(12) 0.68482(12) 0.0235(4) Uani d . . 1
C C33 0.3240(2) 0.6106(2) 0.8028(2) 0.0210(6) Uani d . . 1
F F33 0.23596(14) 0.68576(13) 0.83309(13) 0.0309(4) Uani d . . 1
C C34 0.2994(2) 0.5026(2) 0.8488(2) 0.0227(7) Uani d . . 1
F F34 0.18770(14) 0.47165(14) 0.92298(13) 0.0349(4) Uani d . . 1
C C35 0.3898(3) 0.4275(2) 0.8186(2) 0.0227(7) Uani d . . 1
F F35 0.36619(15) 0.31987(13) 0.85967(13) 0.0336(4) Uani d . . 1
C C36 0.5047(2) 0.4617(2) 0.7447(2) 0.0190(6) Uani d . . 1
F F36 0.58909(14) 0.38142(12) 0.72118(12) 0.0263(4) Uani d . . 1
C C41 0.6464(2) 0.7995(2) 0.7825(2) 0.0198(6) Uani d . . 1
C C42 0.5987(3) 0.7130(2) 0.8671(2) 0.0245(7) Uani d . . 1
H H42 0.6264 0.6407 0.8588 0.029 Uiso calc U R 1
C C43 0.5107(3) 0.7314(3) 0.9635(2) 0.0320(8) Uani d . . 1
H H43 0.4777 0.6716 1.0203 0.038 Uiso calc U R 1
C C44 0.4714(3) 0.8356(3) 0.9772(2) 0.0350(8) Uani d . . 1
H H44 0.4108 0.8479 1.0431 0.042 Uiso calc U R 1
C C45 0.5202(3) 0.9225(3) 0.8948(2) 0.0321(8) Uani d . . 1
H H45 0.4937 0.9948 0.9044 0.039 Uiso calc U R 1
C C46 0.6082(3) 0.9049(2) 0.7976(2) 0.0254(7) Uani d . . 1
H H46 0.6421 0.9652 0.7415 0.03 Uiso calc U R 1
C C51 1.0233(2) 0.7991(2) 0.4927(2) 0.0173(6) Uani d . . 1
C C52 1.1241(2) 0.8319(2) 0.4010(2) 0.0225(7) Uani d . . 1
H H52 1.111 0.8708 0.3373 0.027 Uiso calc U R 1
C C53 1.2451(3) 0.8082(2) 0.4015(2) 0.0279(7) Uani d . . 1
H H53 1.3142 0.8306 0.3381 0.033 Uiso calc U R 1
C C54 1.2646(3) 0.7524(2) 0.4937(2) 0.0269(7) Uani d . . 1
H H54 1.3471 0.7371 0.4943 0.032 Uiso calc U R 1
C C55 1.1642(3) 0.7185(2) 0.5855(2) 0.0259(7) Uani d . . 1
H H55 1.1777 0.6796 0.649 0.031 Uiso calc U R 1
C C56 1.0441(3) 0.7411(2) 0.5851(2) 0.0211(6) Uani d . . 1
H H56 0.9753 0.7169 0.6482 0.025 Uiso calc U R 1

loop_
_atom_site_aniso_label
_atom_site_aniso_U_11
_atom_site_aniso_U_22
_atom_site_aniso_U_33
_atom_site_aniso_U_12
_atom_site_aniso_U_13
_atom_site_aniso_U_23
P1 0.0108(3) 0.0140(4) 0.0162(4) 0.0011(3) -0.0055(3) -0.0011(3)
B1 0.0151(16) 0.0145(16) 0.0196(17) 0.0008(13) -0.0066(13) -0.0019(13)
O1 0.0148(10) 0.0177(10) 0.0210(10) 0.0010(8) -0.0085(8) -0.0017(8)
C1 0.0170(14) 0.0125(14) 0.0222(15) 0.0068(12) -0.0080(12) -0.0036(11)
C2 0.0141(14) 0.0161(14) 0.0228(15) -0.0002(12) -0.0063(12) 0.0021(11)
C3 0.0092(13) 0.0135(13) 0.0179(14) 0.0004(11) -0.0032(11) -0.0011(10)
C4 0.0161(15) 0.0209(15) 0.0247(16) 0.0002(12) -0.0088(12) -0.0031(12)
C5 0.0106(14) 0.0219(15) 0.0225(15) 0.0032(12) -0.0098(12) -0.0054(12)
C6 0.0167(14) 0.0170(14) 0.0226(15) 0.0021(12) -0.0073(12) -0.0071(11)
C7 0.0175(14) 0.0149(14) 0.0193(15) -0.0004(12) -0.0059(12) -0.0026(11)
C11 0.0113(13) 0.0172(14) 0.0163(14) -0.0008(11) -0.0058(11) -0.0032(11)
C12 0.0137(14) 0.0113(13) 0.0209(15) -0.0033(11) -0.0044(11) -0.0002(11)
C13 0.0202(15) 0.0152(14) 0.0198(15) -0.0020(12) -0.0035(12) -0.0019(11)
C14 0.0234(16) 0.0165(14) 0.0211(15) -0.0013(13) -0.0077(12) -0.0012(11)
C15 0.0214(15) 0.0126(14) 0.0267(16) 0.0021(12) -0.0114(13) -0.0018(11)
C16 0.0134(14) 0.0130(14) 0.0185(14) -0.0025(11) -0.0040(11) 0.0007(11)
C17 0.0140(14) 0.0221(15) 0.0180(15) 0.0023(12) -0.0039(11) -0.0033(11)
C18 0.0298(17) 0.0247(16) 0.0259(16) 0.0087(14) -0.0093(14) -0.0072(12)
C19 0.0175(16) 0.0401(19) 0.0260(16) 0.0018(14) -0.0024(13) -0.0013(13)
C20 0.0303(18) 0.0294(17) 0.0249(17) 0.0027(14) -0.0127(14) -0.0010(13)
C21 0.0290(17) 0.0401(19) 0.0215(16) -0.0001(15) -0.0114(13) -0.0037(13)
C22 0.054(2) 0.0291(18) 0.0241(17) -0.0050(16) -0.0155(16) 0.0048(13)
C23 0.0188(15) 0.0175(14) 0.0184(14) 0.0015(12) -0.0058(12) -0.0005(11)
C24 0.0334(18) 0.0183(15) 0.0293(17) 0.0039(14) -0.0042(14) -0.0048(12)
C25 0.0251(17) 0.0366(18) 0.0301(17) 0.0109(15) -0.0109(14) -0.0054(14)
C31 0.0145(14) 0.0192(14) 0.0169(14) -0.0012(12) -0.0084(11) -0.0024(11)
C32 0.0172(15) 0.0184(15) 0.0222(15) -0.0025(12) -0.0089(12) -0.0010(12)
F32 0.0175(8) 0.0190(8) 0.0300(9) 0.0038(7) -0.0041(7) -0.0009(7)
C33 0.0143(14) 0.0287(16) 0.0212(15) 0.0036(13) -0.0070(12) -0.0052(12)
F33 0.0156(9) 0.0377(10) 0.0342(10) 0.0062(8) -0.0019(7) -0.0053(8)
C34 0.0114(14) 0.0363(18) 0.0178(15) -0.0091(14) -0.0030(12) 0.0006(13)
F34 0.0186(9) 0.0457(11) 0.0318(10) -0.0098(8) 0.0008(7) 0.0010(8)
C35 0.0250(16) 0.0200(15) 0.0231(16) -0.0088(13) -0.0103(13) 0.0038(12)
F35 0.0319(10) 0.0243(9) 0.0389(10) -0.0115(8) -0.0094(8) 0.0083(7)
C36 0.0180(15) 0.0226(15) 0.0195(15) 0.0025(13) -0.0096(12) -0.0058(12)
F36 0.0240(9) 0.0170(8) 0.0339(10) 0.0012(7) -0.0067(7) 0.0008(7)
C41 0.0148(14) 0.0282(16) 0.0209(15) 0.0012(13) -0.0104(12) -0.0068(12)
C42 0.0209(16) 0.0331(17) 0.0222(16) -0.0037(14) -0.0094(13) -0.0063(13)
C43 0.0218(17) 0.051(2) 0.0225(17) -0.0106(16) -0.0056(13) -0.0046(15)
C44 0.0191(17) 0.061(2) 0.0239(17) -0.0016(16) -0.0005(13) -0.0157(16)
C45 0.0252(17) 0.044(2) 0.0323(18) 0.0098(15) -0.0113(14) -0.0170(15)
C46 0.0220(16) 0.0304(17) 0.0262(17) 0.0020(14) -0.0104(13) -0.0065(13)
C51 0.0146(14) 0.0162(14) 0.0221(15) -0.0010(12) -0.0056(12) -0.0067(11)
C52 0.0204(16) 0.0176(15) 0.0287(17) -0.0007(13) -0.0070(13) -0.0034(12)
C53 0.0153(15) 0.0205(16) 0.0435(19) -0.0039(13) -0.0018(14) -0.0083(14)
C54 0.0168(15) 0.0200(15) 0.048(2) 0.0001(13) -0.0142(14) -0.0093(14)
C55 0.0247(17) 0.0245(16) 0.0357(18) 0.0043(14) -0.0186(14) -0.0074(13)
C56 0.0175(15) 0.0236(16) 0.0247(16) -0.0019(13) -0.0091(12) -0.0064(12)

loop_
_atom_type_symbol
_atom_type_description
_atom_type_scat_dispersion_real
_atom_type_scat_dispersion_imag
_atom_type_scat_source
C C 0.0033 0.0016 'International Tables Vol C Tables 4.2.6.8 and 6.1.1.4'
H H 0.0000 0.0000 'International Tables Vol C Tables 4.2.6.8 and 6.1.1.4'
B B 0.0013 0.0007 'International Tables Vol C Tables 4.2.6.8 and 6.1.1.4'
O O 0.0106 0.0060 'International Tables Vol C Tables 4.2.6.8 and 6.1.1.4'
F F 0.0171 0.0103 'International Tables Vol C Tables 4.2.6.8 and 6.1.1.4'
P P 0.1023 0.0942 'International Tables Vol C Tables 4.2.6.8 and 6.1.1.4'

loop_
_geom_angle_atom_site_label_1
_geom_angle_atom_site_label_2
_geom_angle_atom_site_label_3
_geom_angle
C3 P1 C11 112.26(12)
C3 P1 C1 97.24(11)
C11 P1 C1 115.94(12)
C3 P1 C7 111.69(12)
C11 P1 C7 106.74(12)
C1 P1 C7 112.93(12)
O1 B1 C2 102.1(2)
O1 B1 C31 110.4(2)
C2 B1 C31 118.6(2)
O1 B1 C3 109.9(2)
C2 B1 C3 104.1(2)
C31 B1 C3 111.1(2)
C5 O1 B1 123.5(2)
C2 C1 P1 107.25(16)
C2 C1 H1A 110.3
P1 C1 H1A 110.3
C2 C1 H1B 110.3
P1 C1 H1B 110.3
H1A C1 H1B 108.5
C1 C2 B1 107.0(2)
C1 C2 H2A 110.3
B1 C2 H2A 110.3
C1 C2 H2B 110.3
B1 C2 H2B 110.3
H2A C2 H2B 108.6
C4 C3 B1 112.7(2)
C4 C3 P1 110.58(17)
B1 C3 P1 98.12(16)
C4 C3 H3 111.6
B1 C3 H3 111.6
P1 C3 H3 111.6
C3 C4 H4A 109.5
C3 C4 H4B 109.5
H4A C4 H4B 109.5
C3 C4 H4C 109.5
H4A C4 H4C 109.5
H4B C4 H4C 109.5
C6 C5 O1 119.7(2)
C6 C5 C41 124.9(2)
O1 C5 C41 115.4(2)
C5 C6 C7 123.9(2)
C5 C6 H6 118.0
C7 C6 H6 118.0
C6 C7 C51 115.0(2)
C6 C7 P1 113.68(18)
C51 C7 P1 110.99(18)
C6 C7 H7 105.4
C51 C7 H7 105.4
P1 C7 H7 105.4
C12 C11 C16 118.7(2)
C12 C11 P1 124.56(19)
C16 C11 P1 116.29(18)
C13 C12 C11 118.8(2)
C13 C12 C17 117.0(2)
C11 C12 C17 124.1(2)
C14 C13 C12 123.1(2)
C14 C13 H13 118.5
C12 C13 H13 118.5
C13 C14 C15 116.6(2)
C13 C14 C20 123.9(2)
C15 C14 C20 119.5(2)
C16 C15 C14 123.0(2)
C16 C15 H15 118.5
C14 C15 H15 118.5
C15 C16 C11 119.1(2)
C15 C16 C23 117.0(2)
C11 C16 C23 123.8(2)
C12 C17 C18 112.7(2)
C12 C17 C19 110.6(2)
C18 C17 C19 110.0(2)
C12 C17 H17 107.8
C18 C17 H17 107.8
C19 C17 H17 107.8
C17 C18 H18A 109.5
C17 C18 H18B 109.5
H18A C18 H18B 109.5
C17 C18 H18C 109.5
H18A C18 H18C 109.5
H18B C18 H18C 109.5
C17 C19 H19A 109.5
C17 C19 H19B 109.5
H19A C19 H19B 109.5
C17 C19 H19C 109.5
H19A C19 H19C 109.5
H19B C19 H19C 109.5
C21 C20 C22 111.9(2)
C21 C20 C14 114.5(2)
C22 C20 C14 111.1(2)
C21 C20 H20 106.2
C22 C20 H20 106.2
C14 C20 H20 106.2
C20 C21 H21A 109.5
C20 C21 H21B 109.5
H21A C21 H21B 109.5
C20 C21 H21C 109.5
H21A C21 H21C 109.5
H21B C21 H21C 109.5
C20 C22 H22A 109.5
C20 C22 H22B 109.5
H22A C22 H22B 109.5
C20 C22 H22C 109.5
H22A C22 H22C 109.5
H22B C22 H22C 109.5
C25 C23 C24 110.2(2)
C25 C23 C16 113.4(2)
C24 C23 C16 109.5(2)
C25 C23 H23 107.9
C24 C23 H23 107.9
C16 C23 H23 107.9
C23 C24 H24A 109.5
C23 C24 H24B 109.5
H24A C24 H24B 109.5
C23 C24 H24C 109.5
H24A C24 H24C 109.5
H24B C24 H24C 109.5
C23 C25 H25A 109.5
C23 C25 H25B 109.5
H25A C25 H25B 109.5
C23 C25 H25C 109.5
H25A C25 H25C 109.5
H25B C25 H25C 109.5
C36 C31 C32 112.5(2)
C36 C31 B1 124.3(2)
C32 C31 B1 123.1(2)
F32 C32 C33 115.6(2)
F32 C32 C31 119.6(2)
C33 C32 C31 124.8(2)
F33 C33 C34 119.5(2)
F33 C33 C32 121.0(2)
C34 C33 C32 119.5(3)
F34 C34 C35 120.8(2)
F34 C34 C33 120.1(3)
C35 C34 C33 119.0(2)
F35 C35 C34 120.2(2)
F35 C35 C36 120.1(3)
C34 C35 C36 119.7(2)
F36 C36 C35 115.4(2)
F36 C36 C31 120.2(2)
C35 C36 C31 124.4(3)
C46 C41 C42 118.9(3)
C46 C41 C5 121.8(2)
C42 C41 C5 119.3(3)
C43 C42 C41 120.5(3)
C43 C42 H42 119.8
C41 C42 H42 119.8
C44 C43 C42 120.3(3)
C44 C43 H43 119.8
C42 C43 H43 119.8
C43 C44 C45 119.7(3)
C43 C44 H44 120.1
C45 C44 H44 120.1
C44 C45 C46 120.4(3)
C44 C45 H45 119.8
C46 C45 H45 119.8
C41 C46 C45 120.1(3)
C41 C46 H46 119.9
C45 C46 H46 119.9
C52 C51 C56 119.1(2)
C52 C51 C7 119.7(2)
C56 C51 C7 121.2(2)
C51 C52 C53 120.3(3)
C51 C52 H52 119.9
C53 C52 H52 119.9
C54 C53 C52 120.1(3)
C54 C53 H53 120.0
C52 C53 H53 120.0
C53 C54 C55 120.0(3)
C53 C54 H54 120.0
C55 C54 H54 120.0
C54 C55 C56 120.1(3)
C54 C55 H55 119.9
C56 C55 H55 119.9
C55 C56 C51 120.4(3)
C55 C56 H56 119.8
C51 C56 H56 119.8

loop_
_geom_bond_atom_site_label_1
_geom_bond_atom_site_label_2
_geom_bond_distance
P1 C3 1.800(2)
P1 C11 1.822(3)
P1 C1 1.832(2)
P1 C7 1.867(3)
B1 O1 1.523(4)
B1 C2 1.610(4)
B1 C31 1.650(4)
B1 C3 1.655(4)
O1 C5 1.355(3)
C1 C2 1.553(3)
C1 H1A 0.99
C1 H1B 0.99
C2 H2A 0.99
C2 H2B 0.99
C3 C4 1.536(4)
C3 H3 1.0
C4 H4A 0.98
C4 H4B 0.98
C4 H4C 0.98
C5 C6 1.340(3)
C5 C41 1.489(4)
C6 C7 1.513(3)
C6 H6 0.95
C7 C51 1.525(4)
C7 H7 1.0
C11 C12 1.413(3)
C11 C16 1.424(3)
C12 C13 1.396(4)
C12 C17 1.527(3)
C13 C14 1.393(4)
C13 H13 0.95
C14 C15 1.395(4)
C14 C20 1.523(4)
C15 C16 1.383(4)
C15 H15 0.95
C16 C23 1.533(4)
C17 C18 1.532(4)
C17 C19 1.532(4)
C17 H17 1.0
C18 H18A 0.98
C18 H18B 0.98
C18 H18C 0.98
C19 H19A 0.98
C19 H19B 0.98
C19 H19C 0.98
C20 C21 1.501(4)
C20 C22 1.520(4)
C20 H20 1.0
C21 H21A 0.98
C21 H21B 0.98
C21 H21C 0.98
C22 H22A 0.98
C22 H22B 0.98
C22 H22C 0.98
C23 C25 1.528(4)
C23 C24 1.530(4)
C23 H23 1.0
C24 H24A 0.98
C24 H24B 0.98
C24 H24C 0.98
C25 H25A 0.98
C25 H25B 0.98
C25 H25C 0.98
C31 C36 1.392(4)
C31 C32 1.393(4)
C32 F32 1.360(3)
C32 C33 1.373(4)
C33 F33 1.350(3)
C33 C34 1.370(4)
C34 F34 1.346(3)
C34 C35 1.366(4)
C35 F35 1.352(3)
C35 C36 1.380(4)
C36 F36 1.358(3)
C41 C46 1.386(4)
C41 C42 1.390(4)
C42 C43 1.389(4)
C42 H42 0.95
C43 C44 1.371(4)
C43 H43 0.95
C44 C45 1.380(4)
C44 H44 0.95
C45 C46 1.393(4)
C45 H45 0.95
C46 H46 0.95
C51 C52 1.381(3)
C51 C56 1.394(4)
C52 C53 1.395(4)
C52 H52 0.95
C53 C54 1.375(4)
C53 H53 0.95
C54 C55 1.382(4)
C54 H54 0.95
C55 C56 1.382(4)
C55 H55 0.95
C56 H56 0.95

loop_
_geom_torsion_atom_site_label_1
_geom_torsion_atom_site_label_2
_geom_torsion_atom_site_label_3
_geom_torsion_atom_site_label_4
_geom_torsion
C2 B1 O1 C5 148.3(2)
C31 B1 O1 C5 -84.7(3)
C3 B1 O1 C5 38.2(3)
C3 P1 C1 C2 -15.6(2)
C11 P1 C1 C2 -134.67(18)
C7 P1 C1 C2 101.71(19)
P1 C1 C2 B1 -15.1(3)
O1 B1 C2 C1 -70.7(2)
C31 B1 C2 C1 167.7(2)
C3 B1 C2 C1 43.7(3)
O1 B1 C3 C4 173.6(2)
C2 B1 C3 C4 64.8(3)
C31 B1 C3 C4 -63.9(3)
O1 B1 C3 P1 57.2(2)
C2 B1 C3 P1 -51.5(2)
C31 B1 C3 P1 179.72(18)
C11 P1 C3 C4 42.6(2)
C1 P1 C3 C4 -79.33(19)
C7 P1 C3 C4 162.43(17)
C11 P1 C3 B1 160.57(16)
C1 P1 C3 B1 38.66(18)
C7 P1 C3 B1 -79.58(18)
B1 O1 C5 C6 -85.2(3)
B1 O1 C5 C41 97.7(3)
O1 C5 C6 C7 2.3(4)
C41 C5 C6 C7 179.1(2)
C5 C6 C7 C51 -87.3(3)
C5 C6 C7 P1 42.2(3)
C3 P1 C7 C6 11.6(2)
C11 P1 C7 C6 134.68(19)
C1 P1 C7 C6 -96.8(2)
C3 P1 C7 C51 143.09(17)
C11 P1 C7 C51 -93.85(19)
C1 P1 C7 C51 34.7(2)
C3 P1 C11 C12 -125.2(2)
C1 P1 C11 C12 -14.7(3)
C7 P1 C11 C12 112.1(2)
C3 P1 C11 C16 47.2(2)
C1 P1 C11 C16 157.72(19)
C7 P1 C11 C16 -75.5(2)
C16 C11 C12 C13 -8.4(4)
P1 C11 C12 C13 163.9(2)
C16 C11 C12 C17 167.3(2)
P1 C11 C12 C17 -20.4(4)
C11 C12 C13 C14 1.4(4)
C17 C12 C13 C14 -174.6(2)
C12 C13 C14 C15 5.6(4)
C12 C13 C14 C20 -174.8(3)
C13 C14 C15 C16 -5.7(4)
C20 C14 C15 C16 174.7(3)
C14 C15 C16 C11 -1.2(4)
C14 C15 C16 C23 174.7(2)
C12 C11 C16 C15 8.3(4)
P1 C11 C16 C15 -164.6(2)
C12 C11 C16 C23 -167.3(2)
P1 C11 C16 C23 19.8(3)
C13 C12 C17 C18 -66.6(3)
C11 C12 C17 C18 117.6(3)
C13 C12 C17 C19 56.9(3)
C11 C12 C17 C19 -118.8(3)
C13 C14 C20 C21 10.3(4)
C15 C14 C20 C21 -170.1(2)
C13 C14 C20 C22 -117.6(3)
C15 C14 C20 C22 62.0(3)
C15 C16 C23 C25 57.5(3)
C11 C16 C23 C25 -126.8(3)
C15 C16 C23 C24 -66.0(3)
C11 C16 C23 C24 109.7(3)
O1 B1 C31 C36 -103.5(3)
C2 B1 C31 C36 13.7(4)
C3 B1 C31 C36 134.2(3)
O1 B1 C31 C32 73.8(3)
C2 B1 C31 C32 -169.0(2)
C3 B1 C31 C32 -48.5(3)
C36 C31 C32 F32 -179.0(2)
B1 C31 C32 F32 3.5(4)
C36 C31 C32 C33 2.2(4)
B1 C31 C32 C33 -175.4(3)
F32 C32 C33 F33 -1.8(4)
C31 C32 C33 F33 177.1(2)
F32 C32 C33 C34 179.1(2)
C31 C32 C33 C34 -2.1(4)
F33 C33 C34 F34 0.6(4)
C32 C33 C34 F34 179.7(2)
F33 C33 C34 C35 -179.1(2)
C32 C33 C34 C35 0.0(4)
F34 C34 C35 F35 2.8(4)
C33 C34 C35 F35 -177.5(3)
F34 C34 C35 C36 -178.1(2)
C33 C34 C35 C36 1.6(4)
F35 C35 C36 F36 -2.1(4)
C34 C35 C36 F36 178.9(2)
F35 C35 C36 C31 177.7(2)
C34 C35 C36 C31 -1.4(4)
C32 C31 C36 F36 179.3(2)
B1 C31 C36 F36 -3.2(4)
C32 C31 C36 C35 -0.5(4)
B1 C31 C36 C35 177.1(3)
C6 C5 C41 C46 13.8(4)
O1 C5 C41 C46 -169.2(2)
C6 C5 C41 C42 -168.1(3)
O1 C5 C41 C42 8.9(4)
C46 C41 C42 C43 2.4(4)
C5 C41 C42 C43 -175.7(2)
C41 C42 C43 C44 -1.1(4)
C42 C43 C44 C45 -0.4(5)
C43 C44 C45 C46 0.6(5)
C42 C41 C46 C45 -2.2(4)
C5 C41 C46 C45 175.9(3)
C44 C45 C46 C41 0.7(4)
C6 C7 C51 C52 -144.5(2)
P1 C7 C51 C52 84.7(3)
C6 C7 C51 C56 35.7(3)
P1 C7 C51 C56 -95.1(3)
C56 C51 C52 C53 -0.7(4)
C7 C51 C52 C53 179.5(2)
C51 C52 C53 C54 -0.3(4)
C52 C53 C54 C55 0.8(4)
C53 C54 C55 C56 -0.3(4)
C54 C55 C56 C51 -0.7(4)
C52 C51 C56 C55 1.2(4)
C7 C51 C56 C55 -179.0(2)
